data_7703684
loop_
_publ_author_name
'Hood, Thomas M.'
'Gyton, Matthew R.'
'Chaplin, Adrian B.'

_publ_section_title
;
 Synthesis and rhodium complexes of macrocyclic PNP and PONOP pincer
 ligands.
;
_journal_issue 7
_journal_name_full 'Dalton transactions (Cambridge, England : 2003)'
_journal_page_first 2077
_journal_page_last 2086
_journal_paper_doi 10.1039/c9dt04474d
_journal_volume 49
_journal_year 2020
_chemical_formula_moiety 'C27 H55 B2 N O2 P2, C3 H7'
_chemical_formula_sum 'C30 H62 B2 N O2 P2'
_chemical_formula_weight 552.36
_chemical_melting_point ?
_space_group_crystal_system monoclinic
_space_group_IT_number 15
_space_group_name_Hall '-I 2ya'
_space_group_name_H-M_alt 'I 1 2/a 1'
_atom_sites_solution_hydrogens geom
_atom_sites_solution_primary dual
_atom_sites_solution_secondary difmap
_audit_creation_date 2019-05-10
_audit_creation_method
;
Olex2 1.2
(compiled 2018.05.29 svn.r3510 for OlexSys, GUI svn.r5506)
;
_audit_update_record
;
2019-11-20 deposited with the CCDC.	2019-12-11 downloaded from the CCDC.
;
_cell_angle_alpha 90
_cell_angle_beta 102.897(2)
_cell_angle_gamma 90
_cell_formula_units_Z 8
_cell_length_a 25.6216(4)
_cell_length_b 7.71400(10)
_cell_length_c 35.6578(6)
_cell_measurement_reflns_used 6140
_cell_measurement_temperature 150(2)
_cell_measurement_theta_max 73.3620
_cell_measurement_theta_min 3.4710
_cell_volume 6869.80(19)
_computing_cell_refinement 'CrysAlisPro 1.171.40.45a (Rigaku OD, 2019)'
_computing_data_collection 'CrysAlisPro 1.171.40.45a (Rigaku OD, 2019)'
_computing_data_reduction 'CrysAlisPro 1.171.40.45a (Rigaku OD, 2019)'
_computing_molecular_graphics 'Olex2 (Dolomanov et al., 2009)'
_computing_publication_material 'Olex2 (Dolomanov et al., 2009)'
_computing_structure_refinement 'ShelXL (Sheldrick, 2015)'
_computing_structure_solution 'ShelXT (Sheldrick, 2015)'
_diffrn_ambient_environment N~2~
_diffrn_ambient_temperature 150(2)
_diffrn_detector 'CCD plate'
_diffrn_detector_area_resol_mean 5.3046
_diffrn_detector_type AtlasS2
_diffrn_measured_fraction_theta_full 0.999
_diffrn_measured_fraction_theta_max 0.999
_diffrn_measurement_details
;
List of Runs (angles in degrees, time in seconds):

  # Type    Start    End  Width  t~exp~   \w     \q     \k     \f   Frames
#--------------------------------------------------------------------------
  1  \w    -67.00  35.00   1.00    5.50    --  -41.02  37.00  90.00  102
  2  \w    -92.00  -2.00   1.00    5.50    --  -41.02 125.00-180.00   90
  3  \w   -115.00 -11.00   1.00    5.50    --  -41.02 -57.00 -60.00  104
  4  \w    100.00 178.00   1.00   22.00    --  108.00 111.00  30.00   78
  5  \w    100.00 178.00   1.00   22.00    --  108.00 111.00-180.00   78
  6  \w    100.00 178.00   1.00   22.00    --  108.00 114.00 113.00   78
  7  \w     34.00 138.00   1.00   22.00    --  108.00 -61.00  30.00  104
  8  \w     78.00 178.00   1.00   22.00    --  108.00  61.00   0.00  100
  9  \w     80.00 178.00   1.00   22.00    --  108.00  45.00 -60.00   98
 10  \w     34.00 138.00   1.00   22.00    --  108.00 -61.00-150.00  104
 11  \w     30.00 113.00   1.00   22.00    --  108.00-111.00  60.00   83
 12  \w   -115.00 -11.00   1.00    5.50    --  -41.02 -57.00-180.00  104
 13  \w   -120.00 -80.00   1.00    5.50    --  -41.02 -77.00  30.00   40
 14  \w   -115.00 -11.00   1.00    5.50    --  -41.02 -57.00  90.00  104
;
_diffrn_measurement_device 'four-circle diffractometer'
_diffrn_measurement_device_type 'Rigaku Oxford Diffraction: SuperNova, Dual, Cu at zero, AtlasS2'
_diffrn_measurement_method '\w scans'
_diffrn_orient_matrix_type 'CrysAlisPro convention (1999,Acta A55,543-557)'
_diffrn_orient_matrix_UB_11 -0.0509041000
_diffrn_orient_matrix_UB_12 -0.0162633000
_diffrn_orient_matrix_UB_13 0.0159681000
_diffrn_orient_matrix_UB_21 0.0328637000
_diffrn_orient_matrix_UB_22 0.0426083000
_diffrn_orient_matrix_UB_23 0.0406553000
_diffrn_orient_matrix_UB_31 -0.0114636000
_diffrn_orient_matrix_UB_32 0.1944546000
_diffrn_orient_matrix_UB_33 -0.0075693000
_diffrn_radiation_monochromator mirror
_diffrn_radiation_probe x-ray
_diffrn_radiation_type CuK\a
_diffrn_radiation_wavelength 1.54184
_diffrn_reflns_av_R_equivalents 0.0708
_diffrn_reflns_av_unetI/netI 0.0523
_diffrn_reflns_Laue_measured_fraction_full 0.999
_diffrn_reflns_Laue_measured_fraction_max 0.999
_diffrn_reflns_limit_h_max 30
_diffrn_reflns_limit_h_min -31
_diffrn_reflns_limit_k_max 9
_diffrn_reflns_limit_k_min -9
_diffrn_reflns_limit_l_max 43
_diffrn_reflns_limit_l_min -43
_diffrn_reflns_number 11065
_diffrn_reflns_point_group_measured_fraction_full 0.999
_diffrn_reflns_point_group_measured_fraction_max 0.999
_diffrn_reflns_theta_full 70.073
_diffrn_reflns_theta_max 70.073
_diffrn_reflns_theta_min 6.367
_diffrn_source 'micro-focus sealed X-ray tube'
_diffrn_source_type 'SuperNova (Cu) X-ray Source'
_exptl_absorpt_coefficient_mu 1.323
_exptl_absorpt_correction_T_max 1.00000
_exptl_absorpt_correction_T_min 0.24822
_exptl_absorpt_correction_type multi-scan
_exptl_absorpt_process_details
;
CrysAlisPro 1.171.40.45a (Rigaku Oxford Diffraction, 2019)
Empirical absorption correction using spherical harmonics,
 implemented in SCALE3 ABSPACK scaling algorithm.
;
_exptl_crystal_colour colourless
_exptl_crystal_colour_primary colourless
_exptl_crystal_density_diffrn 1.068
_exptl_crystal_density_meas ?
_exptl_crystal_description needle
_exptl_crystal_F_000 2440
_exptl_crystal_recrystallization_method 'Crystals grown from hexane at 278 K'
_exptl_crystal_size_max 0.5
_exptl_crystal_size_mid 0.07
_exptl_crystal_size_min 0.05
_refine_diff_density_max 0.546
_refine_diff_density_min -0.296
_refine_diff_density_rms 0.047
_refine_ls_extinction_method none
_refine_ls_goodness_of_fit_ref 0.917
_refine_ls_hydrogen_treatment constr
_refine_ls_matrix_type full
_refine_ls_number_parameters 350
_refine_ls_number_reflns 11065
_refine_ls_number_restraints 17
_refine_ls_restrained_S_all 0.917
_refine_ls_R_factor_all 0.0586
_refine_ls_R_factor_gt 0.0448
_refine_ls_shift/su_max 0.001
_refine_ls_shift/su_mean 0.000
_refine_ls_structure_factor_coef Fsqd
_refine_ls_weighting_details 'w=1/[\s^2^(Fo^2^)+(0.0712P)^2^] where P=(Fo^2^+2Fc^2^)/3'
_refine_ls_weighting_scheme calc
_refine_ls_wR_factor_gt 0.1081
_refine_ls_wR_factor_ref 0.1119
_reflns_Friedel_coverage 0.000
_reflns_number_gt 8318
_reflns_number_total 11065
_reflns_threshold_expression 'I > 2\s(I)'
_cod_data_source_file c9dt04474d3.cif
_cod_data_source_block 0507abc19s
_cod_depositor_comments
;
The following automatic conversions were performed:

data item '_chemical_melting_point' value 'not measured' was changed
to '?' -- the value is undefined or not given.

data item '_exptl_crystal_density_meas' value 'not measured' was
changed to '?' -- the value is perceived as not measured.

Automatic conversion script
Id: cif_fix_values 7556 2019-12-06 15:28:31Z antanas 
;
_cod_original_cell_volume 6869.79(19)
_cod_database_code 7703684
_shelx_shelxl_version_number 2014/7
_shelx_space_group_comment
;
The symmetry employed for this shelxl refinement is uniquely defined
by the following loop, which should always be used as a source of
symmetry information in preference to the above space-group names.
They are only intended as comments.
;
_olex2_refinement_description
;
1. Twinned data refinement
 Scales: 0.6692(8)
 0.3308(8)
2. Fixed Uiso
 At 1.2 times of:
  All C(H) groups, All C(H,H) groups, All C(H,H,H,H) groups
 At 1.5 times of:
  All B(H,H,H) groups, All C(H,H,H) groups
3. Restrained distances
 C91-C92B \\sim C92A-C91
 with sigma of 0.01
 C92A_$1-C92A \\sim C92B_$1-C92B
 with sigma of 0.01
 B2-H2A \\sim B2-H2B \\sim B2-H2C \\sim B3-H3C \\sim B3-H3A \\sim B3-H3B
 with sigma of 0.01
4. Uiso/Uaniso restraints and constraints
Uanis(C92B) = Uanis(C92A)
5. Others
 Sof(H91C)=Sof(H91D)=Sof(C92B)=Sof(H92C)=Sof(H92D)=1-FVAR(1)
 Sof(H91A)=Sof(H91B)=Sof(C92A)=Sof(H92A)=Sof(H92B)=FVAR(1)
6.a Secondary CH2 refined with riding coordinates:
 C117(H11S,H11T), C118(H11U,H11V), C119(H11W,H11X), C120(H12A,H12B), C121(H12C,
 H12D), C122(H12E,H12F), C123(H12G,H12H), C124(H12I,H12J), C125(H12K,H12L),
 C126(H12M,H12N), C127(H12O,H12P), C128(H12Q,H12R), C129(H12S,H12T), C130(H13A,
 H13B), C91(H91A,H91B), C91(H91C,H91D), C92A(H92A,H92B), C92B(H92C,H92D)
6.b Aromatic/amide H refined with riding coordinates:
 C103(H103), C104(H104), C105(H105)
6.c Idealised Me refined as rotating group:
 C110(H11A,H11B,H11C), C111(H11D,H11E,H11F), C112(H11G,H11H,H11I), C114(H11J,
 H11K,H11L), C115(H11M,H11N,H11O), C116(H11P,H11Q,H11R), C90(H90A,H90B,H90C)
6.d Idealised Me refined as rotating group with stretchable bonds:
 B2(H2A,H2B,H2C), B3(H3A,H3B,H3C)
;
_olex2_submission_special_instructions 'No special instructions were received'
_oxdiff_exptl_absorpt_empirical_details
;
Empirical correction (ABSPACK) includes:
- Absorption correction using spherical harmonics
- Frame scaling
;
_oxdiff_exptl_absorpt_empirical_full_max 3.432
_oxdiff_exptl_absorpt_empirical_full_min 0.463
_oxdiff_twin_integration_method simultaneous
_oxdiff_twin_items 2
_twin_special_details
;
Component 2 rotated by -179.9913\% 
 around [0.96 0.00 -0.30] (reciprocal) or [1.00 0.00 -0.00] (direct)
;

loop_
_space_group_symop_operation_xyz
'x, y, z'
'-x+1/2, y, -z'
'x+1/2, y+1/2, z+1/2'
'-x+1, y+1/2, -z+1/2'
'-x, -y, -z'
'x-1/2, -y, z'
'-x+1/2, -y+1/2, -z+1/2'
'x, -y+1/2, z+1/2'

loop_
_atom_site_label
_atom_site_type_symbol
_atom_site_fract_x
_atom_site_fract_y
_atom_site_fract_z
_atom_site_U_iso_or_equiv
_atom_site_adp_type
_atom_site_occupancy
_atom_site_site_symmetry_order
_atom_site_calc_flag
_atom_site_refinement_flags_posn
_atom_site_refinement_flags_adp
_atom_site_refinement_flags_occupancy
_atom_site_disorder_assembly
_atom_site_disorder_group
P2 P 0.35960(2) 0.17781(6) 0.41830(2) 0.01908(12) Uani 1 1 d . . . . .
P3 P 0.57485(2) 0.36707(7) 0.41338(2) 0.02389(13) Uani 1 1 d . . . . .
O107 O 0.40278(6) 0.0963(2) 0.45470(4) 0.0249(3) Uani 1 1 d . . . . .
O108 O 0.55133(6) 0.4291(2) 0.44981(5) 0.0284(4) Uani 1 1 d . . . . .
N101 N 0.47717(7) 0.2611(2) 0.45180(5) 0.0208(4) Uani 1 1 d . . . . .
C102 C 0.44920(8) 0.1785(3) 0.47321(6) 0.0198(4) Uani 1 1 d . . . . .
C103 C 0.46373(9) 0.1605(3) 0.51288(6) 0.0248(5) Uani 1 1 d . . . . .
H103 H 0.4416 0.1010 0.5268 0.030 Uiso 1 1 calc R . . . .
C104 C 0.51202(10) 0.2335(3) 0.53122(6) 0.0290(5) Uani 1 1 d . . . . .
H104 H 0.5240 0.2239 0.5583 0.035 Uiso 1 1 calc R . . . .
C105 C 0.54281(9) 0.3204(3) 0.51010(6) 0.0267(5) Uani 1 1 d . . . . .
H105 H 0.5761 0.3713 0.5221 0.032 Uiso 1 1 calc R . . . .
C106 C 0.52302(8) 0.3301(3) 0.47064(6) 0.0212(4) Uani 1 1 d . . . . .
C109 C 0.30141(9) 0.0476(3) 0.42345(6) 0.0242(4) Uani 1 1 d . . . . .
C110 C 0.28657(11) 0.1033(4) 0.46101(7) 0.0370(6) Uani 1 1 d . . . . .
H11A H 0.3164 0.0775 0.4828 0.056 Uiso 1 1 calc GR . . . .
H11B H 0.2546 0.0399 0.4641 0.056 Uiso 1 1 calc GR . . . .
H11C H 0.2792 0.2281 0.4602 0.056 Uiso 1 1 calc GR . . . .
C111 C 0.25404(10) 0.0829(4) 0.38941(8) 0.0361(6) Uani 1 1 d . . . . .
H11D H 0.2474 0.2080 0.3871 0.054 Uiso 1 1 calc GR . . . .
H11E H 0.2220 0.0241 0.3938 0.054 Uiso 1 1 calc GR . . . .
H11F H 0.2625 0.0392 0.3657 0.054 Uiso 1 1 calc GR . . . .
C112 C 0.31498(10) -0.1459(3) 0.42536(8) 0.0353(6) Uani 1 1 d . . . . .
H11G H 0.3229 -0.1827 0.4009 0.053 Uiso 1 1 calc GR . . . .
H11H H 0.2844 -0.2121 0.4301 0.053 Uiso 1 1 calc GR . . . .
H11I H 0.3463 -0.1668 0.4463 0.053 Uiso 1 1 calc GR . . . .
C113 C 0.64520(9) 0.4360(3) 0.42948(7) 0.0321(5) Uani 1 1 d . . . . .
C114 C 0.67212(12) 0.3106(5) 0.46140(9) 0.0531(9) Uani 1 1 d . . . . .
H11J H 0.6539 0.3168 0.4828 0.080 Uiso 1 1 calc GR . . . .
H11K H 0.7098 0.3429 0.4706 0.080 Uiso 1 1 calc GR . . . .
H11L H 0.6698 0.1921 0.4512 0.080 Uiso 1 1 calc GR . . . .
C115 C 0.67287(11) 0.4226(4) 0.39556(8) 0.0426(7) Uani 1 1 d . . . . .
H11M H 0.6689 0.3046 0.3852 0.064 Uiso 1 1 calc GR . . . .
H11N H 0.7110 0.4499 0.4044 0.064 Uiso 1 1 calc GR . . . .
H11O H 0.6564 0.5049 0.3755 0.064 Uiso 1 1 calc GR . . . .
C116 C 0.64906(11) 0.6199(4) 0.44517(10) 0.0502(8) Uani 1 1 d . . . . .
H11P H 0.6321 0.7000 0.4247 0.075 Uiso 1 1 calc GR . . . .
H11Q H 0.6868 0.6515 0.4544 0.075 Uiso 1 1 calc GR . . . .
H11R H 0.6308 0.6268 0.4665 0.075 Uiso 1 1 calc GR . . . .
C117 C 0.38245(9) 0.1055(3) 0.37636(6) 0.0249(5) Uani 1 1 d . . . . .
H11S H 0.4218 0.1209 0.3813 0.030 Uiso 1 1 calc R . . . .
H11T H 0.3749 -0.0200 0.3728 0.030 Uiso 1 1 calc R . . . .
C118 C 0.35680(10) 0.2002(3) 0.33888(6) 0.0300(5) Uani 1 1 d . . . . .
H11U H 0.3176 0.1823 0.3333 0.036 Uiso 1 1 calc R . . . .
H11V H 0.3637 0.3261 0.3424 0.036 Uiso 1 1 calc R . . . .
C119 C 0.37840(10) 0.1369(3) 0.30489(6) 0.0288(5) Uani 1 1 d . . . . .
H11W H 0.3703 0.0119 0.3009 0.035 Uiso 1 1 calc R . . . .
H11X H 0.4178 0.1507 0.3109 0.035 Uiso 1 1 calc R . . . .
C120 C 0.35461(10) 0.2347(3) 0.26781(6) 0.0320(5) Uani 1 1 d . . . . .
H12A H 0.3152 0.2202 0.2618 0.038 Uiso 1 1 calc R . . . .
H12B H 0.3624 0.3598 0.2720 0.038 Uiso 1 1 calc R . . . .
C121 C 0.37613(11) 0.1738(3) 0.23349(6) 0.0320(5) Uani 1 1 d . . . . .
H12C H 0.3654 0.0516 0.2279 0.038 Uiso 1 1 calc R . . . .
H12D H 0.4157 0.1776 0.2405 0.038 Uiso 1 1 calc R . . . .
C122 C 0.35665(11) 0.2812(4) 0.19691(7) 0.0363(6) Uani 1 1 d . . . . .
H12E H 0.3716 0.2306 0.1761 0.044 Uiso 1 1 calc R . . . .
H12F H 0.3172 0.2718 0.1891 0.044 Uiso 1 1 calc R . . . .
C123 C 0.37179(10) 0.4730(3) 0.20091(7) 0.0327(5) Uani 1 1 d . . . . .
H12G H 0.3546 0.5337 0.1769 0.039 Uiso 1 1 calc R . . . .
H12H H 0.3573 0.5236 0.2220 0.039 Uiso 1 1 calc R . . . .
C124 C 0.43201(10) 0.5059(3) 0.20914(7) 0.0322(5) Uani 1 1 d . . . . .
H12I H 0.4502 0.4204 0.2284 0.039 Uiso 1 1 calc R . . . .
H12J H 0.4447 0.4864 0.1852 0.039 Uiso 1 1 calc R . . . .
C125 C 0.44835(11) 0.6875(3) 0.22400(7) 0.0349(5) Uani 1 1 d . . . . .
H12K H 0.4279 0.7728 0.2057 0.042 Uiso 1 1 calc R . . . .
H12L H 0.4868 0.7041 0.2244 0.042 Uiso 1 1 calc R . . . .
C126 C 0.43938(10) 0.7265(3) 0.26420(7) 0.0325(5) Uani 1 1 d . . . . .
H12M H 0.4504 0.8476 0.2710 0.039 Uiso 1 1 calc R . . . .
H12N H 0.4006 0.7173 0.2635 0.039 Uiso 1 1 calc R . . . .
C127 C 0.46973(10) 0.6070(3) 0.29563(7) 0.0315(5) Uani 1 1 d . . . . .
H12O H 0.5086 0.6194 0.2972 0.038 Uiso 1 1 calc R . . . .
H12P H 0.4598 0.4855 0.2885 0.038 Uiso 1 1 calc R . . . .
C128 C 0.45862(10) 0.6441(4) 0.33519(7) 0.0369(6) Uani 1 1 d . . . . .
H12Q H 0.4194 0.6465 0.3329 0.044 Uiso 1 1 calc R . . . .
H12R H 0.4728 0.7604 0.3437 0.044 Uiso 1 1 calc R . . . .
C129 C 0.48342(10) 0.5109(4) 0.36582(7) 0.0364(6) Uani 1 1 d . . . . .
H12S H 0.4696 0.5312 0.3893 0.044 Uiso 1 1 calc R . . . .
H12T H 0.4723 0.3932 0.3562 0.044 Uiso 1 1 calc R . . . .
C130 C 0.54445(10) 0.5202(4) 0.37617(7) 0.0344(5) Uani 1 1 d . . . . .
H13A H 0.5555 0.6390 0.3850 0.041 Uiso 1 1 calc R . . . .
H13B H 0.5581 0.4972 0.3528 0.041 Uiso 1 1 calc R . . . .
B2 B 0.34905(10) 0.4212(3) 0.42122(8) 0.0267(5) Uani 1 1 d D . . . .
H2A H 0.3462(7) 0.4563(6) 0.4508(4) 0.040 Uiso 1 1 calc DGR . . . .
H2B H 0.3116(5) 0.4586(6) 0.4007(4) 0.040 Uiso 1 1 calc DGR . . . .
H2C H 0.3832(5) 0.4905(8) 0.4138(5) 0.040 Uiso 1 1 calc DGR . . . .
B3 B 0.56578(15) 0.1304(4) 0.39883(9) 0.0410(7) Uani 1 1 d D . . . .
H3A H 0.5772(8) 0.0482(10) 0.4245(3) 0.062 Uiso 1 1 calc DGR . . . .
H3B H 0.5912(7) 0.0995(9) 0.3786(5) 0.062 Uiso 1 1 calc DGR . . . .
H3C H 0.5236(5) 0.1065(8) 0.3849(6) 0.062 Uiso 1 1 calc DGR . . . .
C90 C 0.74624(16) 0.3776(6) 0.32056(10) 0.0763(12) Uani 1 1 d . . . . .
H90A H 0.7318 0.4792 0.3052 0.114 Uiso 1 1 calc GR . . . .
H90B H 0.7624 0.4138 0.3469 0.114 Uiso 1 1 calc GR . . . .
H90C H 0.7173 0.2950 0.3209 0.114 Uiso 1 1 calc GR . . . .
C91 C 0.78684(16) 0.2953(6) 0.30367(10) 0.0672(10) Uani 1 1 d D . . . .
H91A H 0.8075 0.2135 0.3228 0.081 Uiso 0.674(7) 1 calc R . P A 1
H91B H 0.8120 0.3859 0.2989 0.081 Uiso 0.674(7) 1 calc R . P A 1
H91C H 0.7914 0.1739 0.3129 0.081 Uiso 0.326(7) 1 calc R . P A 2
H91D H 0.8213 0.3558 0.3132 0.081 Uiso 0.326(7) 1 calc R . P A 2
C92A C 0.7658(2) 0.1958(7) 0.26572(13) 0.0566(13) Uani 0.674(7) 1 d D . P A 1
H92A H 0.7967 0.1459 0.2570 0.068 Uiso 0.674(7) 1 calc R . P A 1
H92B H 0.7432 0.0984 0.2708 0.068 Uiso 0.674(7) 1 calc R . P A 1
C92B C 0.7747(3) 0.2944(16) 0.2601(2) 0.0566(13) Uani 0.326(7) 1 d D . P A 2
H92C H 0.7727 0.4163 0.2513 0.068 Uiso 0.326(7) 1 calc R . P A 2
H92D H 0.8053 0.2399 0.2520 0.068 Uiso 0.326(7) 1 calc R . P A 2

loop_
_atom_site_aniso_label
_atom_site_aniso_U_11
_atom_site_aniso_U_22
_atom_site_aniso_U_33
_atom_site_aniso_U_23
_atom_site_aniso_U_13
_atom_site_aniso_U_12
P2 0.0198(2) 0.0170(2) 0.0201(2) 0.0012(2) 0.0039(2) 0.00137(19)
P3 0.0231(3) 0.0268(3) 0.0227(2) 0.0002(2) 0.0071(2) 0.0007(2)
O107 0.0223(7) 0.0249(8) 0.0257(7) 0.0069(6) 0.0012(6) -0.0002(6)
O108 0.0284(8) 0.0291(9) 0.0311(8) -0.0079(7) 0.0137(7) -0.0063(7)
N101 0.0195(8) 0.0244(9) 0.0183(8) -0.0006(7) 0.0042(7) 0.0027(7)
C102 0.0197(9) 0.0189(10) 0.0203(9) 0.0004(8) 0.0035(8) 0.0053(8)
C103 0.0309(11) 0.0247(11) 0.0201(9) 0.0014(8) 0.0080(9) 0.0073(9)
C104 0.0387(13) 0.0296(12) 0.0167(10) -0.0020(9) 0.0020(10) 0.0128(10)
C105 0.0252(11) 0.0271(11) 0.0244(10) -0.0072(9) -0.0014(9) 0.0065(9)
C106 0.0205(10) 0.0216(10) 0.0222(9) -0.0032(8) 0.0066(8) 0.0044(8)
C109 0.0219(10) 0.0235(11) 0.0275(11) 0.0000(9) 0.0059(9) -0.0024(8)
C110 0.0342(13) 0.0471(15) 0.0338(12) -0.0032(11) 0.0164(11) -0.0040(11)
C111 0.0265(12) 0.0388(14) 0.0387(13) 0.0028(11) -0.0019(11) -0.0044(10)
C112 0.0345(12) 0.0248(12) 0.0470(14) 0.0030(11) 0.0103(12) -0.0048(10)
C113 0.0203(10) 0.0437(14) 0.0321(12) 0.0038(11) 0.0058(10) 0.0033(10)
C114 0.0312(14) 0.087(3) 0.0397(15) 0.0191(16) 0.0048(12) 0.0167(15)
C115 0.0291(13) 0.0601(18) 0.0428(14) 0.0105(13) 0.0172(12) 0.0047(12)
C116 0.0266(13) 0.0564(19) 0.067(2) -0.0130(16) 0.0087(14) -0.0118(13)
C117 0.0283(11) 0.0236(11) 0.0241(10) 0.0016(9) 0.0089(9) 0.0037(9)
C118 0.0358(12) 0.0322(12) 0.0232(10) 0.0041(9) 0.0090(10) 0.0034(10)
C119 0.0332(12) 0.0305(12) 0.0234(10) 0.0023(9) 0.0076(10) 0.0001(9)
C120 0.0369(13) 0.0358(13) 0.0237(11) 0.0041(9) 0.0075(10) 0.0043(11)
C121 0.0412(13) 0.0308(12) 0.0236(10) -0.0003(10) 0.0062(10) -0.0014(10)
C122 0.0448(14) 0.0420(15) 0.0197(10) -0.0003(10) 0.0019(11) -0.0038(12)
C123 0.0353(13) 0.0374(14) 0.0232(10) 0.0071(10) 0.0018(10) 0.0024(11)
C124 0.0347(12) 0.0389(14) 0.0231(10) 0.0061(10) 0.0067(10) 0.0037(10)
C125 0.0348(13) 0.0367(13) 0.0319(12) 0.0121(11) 0.0048(11) -0.0006(10)
C126 0.0349(13) 0.0264(12) 0.0331(12) 0.0046(10) 0.0010(11) 0.0025(10)
C127 0.0319(12) 0.0338(13) 0.0277(11) 0.0035(10) 0.0040(10) 0.0063(10)
C128 0.0296(12) 0.0492(16) 0.0298(12) 0.0010(11) 0.0022(10) 0.0102(11)
C129 0.0277(12) 0.0538(16) 0.0276(11) 0.0037(11) 0.0059(10) 0.0012(11)
C130 0.0287(12) 0.0401(14) 0.0327(12) 0.0059(11) 0.0031(11) 0.0005(10)
B2 0.0299(12) 0.0189(12) 0.0304(13) -0.0014(10) 0.0050(11) 0.0002(9)
B3 0.0583(19) 0.0307(15) 0.0429(16) -0.0097(13) 0.0301(15) -0.0056(14)
C90 0.064(2) 0.112(4) 0.0492(19) -0.020(2) 0.0045(18) 0.015(2)
C91 0.061(2) 0.087(3) 0.0517(19) -0.0046(19) 0.0076(18) 0.009(2)
C92A 0.053(3) 0.062(3) 0.055(2) 0.002(3) 0.013(2) 0.012(3)
C92B 0.053(3) 0.062(3) 0.055(2) 0.002(3) 0.013(2) 0.012(3)

loop_
_atom_type_symbol
_atom_type_description
_atom_type_scat_dispersion_real
_atom_type_scat_dispersion_imag
_atom_type_scat_source
C C 0.0181 0.0091 'International Tables Vol C Tables 4.2.6.8 and 6.1.1.4'
H H 0.0000 0.0000 'International Tables Vol C Tables 4.2.6.8 and 6.1.1.4'
B B 0.0090 0.0039 'International Tables Vol C Tables 4.2.6.8 and 6.1.1.4'
N N 0.0311 0.0180 'International Tables Vol C Tables 4.2.6.8 and 6.1.1.4'
O O 0.0492 0.0322 'International Tables Vol C Tables 4.2.6.8 and 6.1.1.4'
P P 0.2955 0.4335 'International Tables Vol C Tables 4.2.6.8 and 6.1.1.4'

loop_
_geom_angle_atom_site_label_1
_geom_angle_atom_site_label_2
_geom_angle_atom_site_label_3
_geom_angle
_geom_angle_site_symmetry_1
_geom_angle_site_symmetry_3
_geom_angle_publ_flag
O107 P2 C109 97.52(9) . . ?
O107 P2 C117 104.56(9) . . ?
O107 P2 B2 114.57(10) . . ?
C109 P2 B2 113.86(11) . . ?
C117 P2 C109 109.44(11) . . ?
C117 P2 B2 115.16(11) . . ?
O108 P3 C113 100.26(10) . . ?
O108 P3 C130 102.59(11) . . ?
O108 P3 B3 117.26(11) . . ?
C113 P3 B3 114.45(14) . . ?
C130 P3 C113 105.67(12) . . ?
C130 P3 B3 114.78(14) . . ?
C102 O107 P2 124.26(14) . . ?
C106 O108 P3 127.06(14) . . ?
C102 N101 C106 115.72(18) . . ?
O107 C102 C103 116.66(19) . . ?
N101 C102 O107 117.79(18) . . ?
N101 C102 C103 125.5(2) . . ?
C104 C103 C102 116.7(2) . . ?
C105 C104 C103 120.0(2) . . ?
C104 C105 C106 117.1(2) . . ?
O108 C106 C105 117.3(2) . . ?
N101 C106 O108 117.52(18) . . ?
N101 C106 C105 125.0(2) . . ?
C110 C109 P2 107.38(16) . . ?
C110 C109 C111 109.5(2) . . ?
C111 C109 P2 109.81(16) . . ?
C112 C109 P2 110.82(15) . . ?
C112 C109 C110 109.4(2) . . ?
C112 C109 C111 109.8(2) . . ?
C114 C113 P3 107.19(19) . . ?
C114 C113 C115 109.4(2) . . ?
C115 C113 P3 109.07(18) . . ?
C116 C113 P3 111.24(18) . . ?
C116 C113 C114 109.5(3) . . ?
C116 C113 C115 110.4(2) . . ?
C118 C117 P2 114.67(16) . . ?
C119 C118 C117 112.32(19) . . ?
C118 C119 C120 112.7(2) . . ?
C121 C120 C119 113.4(2) . . ?
C120 C121 C122 114.2(2) . . ?
C123 C122 C121 114.6(2) . . ?
C124 C123 C122 113.8(2) . . ?
C125 C124 C123 114.0(2) . . ?
C124 C125 C126 114.8(2) . . ?
C127 C126 C125 114.3(2) . . ?
C126 C127 C128 113.3(2) . . ?
C127 C128 C129 113.6(2) . . ?
C130 C129 C128 112.4(2) . . ?
C129 C130 P3 113.29(18) . . ?
C90 C91 C92A 115.9(4) . . ?
C90 C91 C92B 115.0(5) . . ?
C92A C92A C91 114.0(5) 7_655 . ?
C92B C92B C91 117.5(10) 7_655 . ?

loop_
_geom_bond_atom_site_label_1
_geom_bond_atom_site_label_2
_geom_bond_distance
_geom_bond_site_symmetry_2
_geom_bond_publ_flag
P2 O107 1.6319(15) . ?
P2 C109 1.841(2) . ?
P2 C117 1.811(2) . ?
P2 B2 1.903(3) . ?
P3 O108 1.6212(16) . ?
P3 C113 1.844(2) . ?
P3 C130 1.817(3) . ?
P3 B3 1.898(3) . ?
O107 C102 1.379(3) . ?
O108 C106 1.379(3) . ?
N101 C102 1.322(3) . ?
N101 C106 1.328(3) . ?
C102 C103 1.387(3) . ?
C103 C104 1.384(3) . ?
C104 C105 1.380(4) . ?
C105 C106 1.387(3) . ?
C109 C110 1.533(3) . ?
C109 C111 1.537(3) . ?
C109 C112 1.531(3) . ?
C113 C114 1.535(4) . ?
C113 C115 1.536(3) . ?
C113 C116 1.521(4) . ?
C117 C118 1.536(3) . ?
C118 C119 1.521(3) . ?
C119 C120 1.526(3) . ?
C120 C121 1.524(3) . ?
C121 C122 1.532(3) . ?
C122 C123 1.528(4) . ?
C123 C124 1.526(3) . ?
C124 C125 1.523(4) . ?
C125 C126 1.532(3) . ?
C126 C127 1.523(3) . ?
C127 C128 1.527(3) . ?
C128 C129 1.530(3) . ?
C129 C130 1.526(3) . ?
C90 C91 1.459(5) . ?
C91 C92A 1.544(6) . ?
C91 C92B 1.514(9) . ?
C92A C92A 1.486(8) 7_655 ?
C92B C92B 1.477(12) 7_655 ?

loop_
_twin_individual_id
_twin_individual_mass_fraction_refined
_oxdiff_twin_reflns_isolated
_oxdiff_twin_reflns_overlapped
_twin_individual_twin_lattice_type
_twin_individual_twin_matrix_11
_twin_individual_twin_matrix_12
_twin_individual_twin_matrix_13
_twin_individual_twin_matrix_21
_twin_individual_twin_matrix_22
_twin_individual_twin_matrix_23
_twin_individual_twin_matrix_31
_twin_individual_twin_matrix_32
_twin_individual_twin_matrix_33
1 0.6692(8) 10050 13801 ref 1.0000 0.0000 0.0000 0.0000 1.0000 0.0000 0.0000 0.0000 1.0000
2 0.3308(8) 9983 13801 nmt 1.0003 0.0025 0.0003 0.0000 -1.0001 -0.0000 -0.6211 -0.0021 -1.0005
